data_2013216
loop_
_publ_author_name
'Bowes, Katharine F.'
'Ferguson, George'
'Lough, Alan J.'
'Glidewell, Christopher'

_publ_section_title
;<i>meso</i>-5,5,7,12,12,14-Hexamethyl-1,4-diaza-8,11-diazoniacyclotetradecane
 bis(2-naphthoate) ethanol disolvate: centrosymmetric five-component
 aggregates linked into sheets by C---H&#x00B7;&#x00B7;&#x00B7;\p(arene)
 hydrogen bonding
;
_journal_issue 3
_journal_name_full 'Acta Crystallographica Section C'
_journal_page_first o147
_journal_page_last o149
_journal_paper_doi 10.1107/S0108270103002804
_journal_volume 59
_journal_year 2003
_chemical_formula_moiety 'C16 H38 N4 2+ , 2C11 H7 O2 - , 2C2 H6 O'
_chemical_formula_sum 'C42 H64 N4 O6'
_chemical_formula_weight 720.97
_chemical_name_systematic
;
Meso-5,5,7,12,12,14-hexamethyl-1,4-diaza-8,11-diazoniumcyclotetradecane
bis(2-naphthoate) ethanol disolvate
;
_space_group_IT_number 14
_symmetry_cell_setting monoclinic
_symmetry_space_group_name_Hall '-P 2ybc'
_symmetry_space_group_name_H-M 'P 1 21/c 1'
_atom_sites_solution_hydrogens geom
_atom_sites_solution_primary direct
_atom_sites_solution_secondary difmap
_cell_angle_alpha 90
_cell_angle_beta 101.446(2)
_cell_angle_gamma 90
_cell_formula_units_Z 2
_cell_length_a 10.9563(4)
_cell_length_b 10.9584(5)
_cell_length_c 17.1665(8)
_cell_measurement_reflns_used 4606
_cell_measurement_temperature 150.0(10)
_cell_measurement_theta_max 27.50
_cell_measurement_theta_min 2.76
_cell_volume 2020.08(15)
_computing_cell_refinement 'DENZO-SMN (Otwinowski & Minor, 1997)'
_computing_data_collection 'KappaCCD Server Software (Nonius, 1997)'
_computing_data_reduction DENZO-SMN
_computing_molecular_graphics 'PLATON (Spek, 2002)'
_computing_publication_material 'SHELXL97 and PRPKAPPA (Ferguson, 1999)'
_computing_structure_refinement 'SHELXL97 (Sheldrick, 1997)'
_computing_structure_solution 'SHELXS97 (Sheldrick, 1997)'
_diffrn_ambient_temperature 150.0(10)
_diffrn_measured_fraction_theta_full 0.992
_diffrn_measured_fraction_theta_max 0.992
_diffrn_measurement_device_type 'Nonius KappaCCD'
_diffrn_measurement_method '\f scans, and \w scans with \k offsets'
_diffrn_radiation_monochromator graphite
_diffrn_radiation_source 'fine-focus sealed X-ray tube'
_diffrn_radiation_type 'Mo K\a'
_diffrn_radiation_wavelength 0.71073
_diffrn_reflns_av_R_equivalents 0.075
_diffrn_reflns_av_sigmaI/netI 0.062
_diffrn_reflns_limit_h_max 13
_diffrn_reflns_limit_h_min -14
_diffrn_reflns_limit_k_max 14
_diffrn_reflns_limit_k_min -14
_diffrn_reflns_limit_l_max 22
_diffrn_reflns_limit_l_min -22
_diffrn_reflns_number 17192
_diffrn_reflns_theta_full 27.50
_diffrn_reflns_theta_max 27.50
_diffrn_reflns_theta_min 2.76
_diffrn_standards_decay_% 0
_exptl_absorpt_coefficient_mu 0.079
_exptl_absorpt_correction_type none
_exptl_crystal_colour colourless
_exptl_crystal_density_diffrn 1.185
_exptl_crystal_density_meas ?
_exptl_crystal_density_method 'not measured'
_exptl_crystal_description block
_exptl_crystal_F_000 784
_exptl_crystal_size_max 0.32
_exptl_crystal_size_mid 0.25
_exptl_crystal_size_min 0.20
_refine_diff_density_max 0.16
_refine_diff_density_min -0.17
_refine_ls_extinction_coef 0.014(3)
_refine_ls_extinction_expression Fc^*^=kFc[1+0.001xFc^2^\l^3^/sin(2\q)]^-1/4^
_refine_ls_extinction_method 'SHELXL97 (Sheldrick, 1997)'
_refine_ls_goodness_of_fit_ref 1.018
_refine_ls_hydrogen_treatment constr
_refine_ls_matrix_type full
_refine_ls_number_parameters 241
_refine_ls_number_reflns 4606
_refine_ls_number_restraints 0
_refine_ls_restrained_S_all 1.018
_refine_ls_R_factor_all 0.082
_refine_ls_R_factor_gt 0.048
_refine_ls_shift/su_max <0.001
_refine_ls_shift/su_mean 0.000
_refine_ls_structure_factor_coef Fsqd
_refine_ls_weighting_details 'w = 1/[\s^2^(Fo^2^)+(0.0539P)^2^+0.3194P] where P=(Fo^2^+2Fc^2^)/3'
_refine_ls_weighting_scheme calc
_refine_ls_wR_factor_gt 0.112
_refine_ls_wR_factor_ref 0.130
_reflns_number_gt 3130
_reflns_number_total 4606
_reflns_threshold_expression I>2\s(I)
_cod_data_source_file sk1618.cif
_cod_data_source_block I
_cod_depositor_comments
;
The following automatic conversions were performed:

'_exptl_crystal_density_meas' value 'not measured' was changed to '?'
- the value is perceived as not measured.

Automatic conversion script
Id: cif_fix_values 3008 2015-01-20 13:52:24Z robertas 
;
_cod_original_sg_symbol_H-M 'P 21/c'
_cod_database_code 2013216
_cod_database_fobs_code 2013216

loop_
_symmetry_equiv_pos_as_xyz
'x, y, z'
'-x, y+1/2, -z+1/2'
'-x, -y, -z'
'x, -y-1/2, z-1/2'

loop_
_atom_site_label
_atom_site_fract_x
_atom_site_fract_y
_atom_site_fract_z
_atom_site_U_iso_or_equiv
_atom_site_adp_type
_atom_site_calc_flag
_atom_site_refinement_flags
_atom_site_occupancy
_atom_site_disorder_assembly
_atom_site_disorder_group
_atom_site_type_symbol
N1 0.59018(11) 0.52392(11) 0.61507(7) 0.0312(3) Uani d . 1 . . N
C2 0.57058(15) 0.39781(14) 0.64207(9) 0.0356(4) Uani d . 1 . . C
C3 0.43695(15) 0.35860(15) 0.61481(9) 0.0370(4) Uani d . 1 . . C
N4 0.40393(11) 0.35695(11) 0.52786(7) 0.0325(3) Uani d . 1 . . N
C5 0.27070(14) 0.33163(15) 0.49161(9) 0.0361(4) Uani d . 1 . . C
C51 0.22189(17) 0.21533(17) 0.52546(11) 0.0480(4) Uani d . 1 . . C
C52 0.19147(15) 0.44189(17) 0.50605(10) 0.0439(4) Uani d . 1 . . C
C6 0.26297(15) 0.31186(15) 0.40202(9) 0.0368(4) Uani d . 1 . . C
C7 0.28454(14) 0.42168(15) 0.35181(9) 0.0348(4) Uani d . 1 . . C
C71 0.27610(16) 0.38570(16) 0.26513(9) 0.0429(4) Uani d . 1 . . C
O1 0.41503(11) 0.66378(11) 0.65109(7) 0.0457(3) Uani d . 1 . . O
O2 0.37126(11) 0.75854(11) 0.53397(7) 0.0440(3) Uani d . 1 . . O
C11 0.21341(14) 0.76163(13) 0.70018(9) 0.0320(3) Uani d . 1 . . C
C12 0.23857(13) 0.79095(13) 0.62741(9) 0.0310(3) Uani d . 1 . . C
C13 0.16199(14) 0.87711(15) 0.57892(9) 0.0365(4) Uani d . 1 . . C
C14 0.06376(14) 0.93073(15) 0.60461(9) 0.0385(4) Uani d . 1 . . C
C15 -0.06156(15) 0.95855(16) 0.70949(11) 0.0430(4) Uani d . 1 . . C
C16 -0.07952(16) 0.93351(17) 0.78424(11) 0.0466(4) Uani d . 1 . . C
C17 -0.00250(16) 0.84944(16) 0.83312(10) 0.0432(4) Uani d . 1 . . C
C18 0.09168(15) 0.79137(15) 0.80623(10) 0.0376(4) Uani d . 1 . . C
C19 0.11366(13) 0.81656(13) 0.72887(9) 0.0319(3) Uani d . 1 . . C
C110 0.03700(14) 0.90262(14) 0.68001(9) 0.0348(4) Uani d . 1 . . C
C111 0.34968(14) 0.73366(14) 0.60124(9) 0.0340(3) Uani d . 1 . . C
O3 0.32676(12) 0.89822(12) 0.39975(7) 0.0528(3) Uani d . 1 . . O
C31 0.43030(16) 0.97600(16) 0.39884(10) 0.0444(4) Uani d . 1 . . C
C32 0.42512(18) 1.02307(18) 0.31655(10) 0.0500(5) Uani d . 1 . . C
H1A 0.5300 0.5736 0.6287 0.037 Uiso calc R 1 . . H
H1B 0.5788 0.5237 0.5605 0.037 Uiso calc R 1 . . H
H2A 0.5928 0.3942 0.7008 0.043 Uiso calc R 1 . . H
H2B 0.6258 0.3409 0.6206 0.043 Uiso calc R 1 . . H
H3A 0.4252 0.2762 0.6357 0.044 Uiso calc R 1 . . H
H3B 0.3815 0.4157 0.6359 0.044 Uiso calc R 1 . . H
H4 0.4522 0.2989 0.5097 0.039 Uiso calc R 1 . . H
H51A 0.2711 0.1450 0.5146 0.072 Uiso calc R 1 . . H
H51B 0.1344 0.2028 0.5004 0.072 Uiso calc R 1 . . H
H51C 0.2291 0.2242 0.5830 0.072 Uiso calc R 1 . . H
H52A 0.1888 0.4469 0.5627 0.066 Uiso calc R 1 . . H
H52B 0.1067 0.4324 0.4750 0.066 Uiso calc R 1 . . H
H52C 0.2284 0.5167 0.4897 0.066 Uiso calc R 1 . . H
H6A 0.3246 0.2484 0.3956 0.044 Uiso calc R 1 . . H
H6B 0.1795 0.2784 0.3795 0.044 Uiso calc R 1 . . H
H7 0.2191 0.4842 0.3547 0.042 Uiso calc R 1 . . H
H71A 0.2876 0.4582 0.2340 0.064 Uiso calc R 1 . . H
H71B 0.1941 0.3499 0.2443 0.064 Uiso calc R 1 . . H
H71C 0.3411 0.3258 0.2614 0.064 Uiso calc R 1 . . H
H11 0.2641 0.7030 0.7323 0.038 Uiso calc R 1 . . H
H13 0.1788 0.8979 0.5283 0.044 Uiso calc R 1 . . H
H14 0.0128 0.9877 0.5712 0.046 Uiso calc R 1 . . H
H15 -0.1156 1.0140 0.6768 0.052 Uiso calc R 1 . . H
H16 -0.1447 0.9732 0.8035 0.056 Uiso calc R 1 . . H
H17 -0.0160 0.8329 0.8851 0.052 Uiso calc R 1 . . H
H18 0.1426 0.7340 0.8393 0.045 Uiso calc R 1 . . H
H3 0.3368 0.8616 0.4435 0.079 Uiso calc R 1 . . H
H31A 0.5087 0.9302 0.4168 0.053 Uiso calc R 1 . . H
H31B 0.4288 1.0452 0.4357 0.053 Uiso calc R 1 . . H
H32A 0.3463 1.0662 0.2984 0.075 Uiso calc R 1 . . H
H32B 0.4311 0.9546 0.2808 0.075 Uiso calc R 1 . . H
H32C 0.4947 1.0793 0.3166 0.075 Uiso calc R 1 . . H

loop_
_atom_site_aniso_label
_atom_site_aniso_U_11
_atom_site_aniso_U_22
_atom_site_aniso_U_33
_atom_site_aniso_U_12
_atom_site_aniso_U_13
_atom_site_aniso_U_23
N1 0.0325(7) 0.0346(7) 0.0276(6) 0.0034(5) 0.0087(5) 0.0004(5)
C2 0.0434(9) 0.0331(8) 0.0308(8) 0.0040(7) 0.0085(6) 0.0039(6)
C3 0.0445(9) 0.0376(9) 0.0317(8) -0.0017(7) 0.0141(7) 0.0026(7)
N4 0.0341(7) 0.0344(7) 0.0311(6) 0.0002(5) 0.0119(5) -0.0018(5)
C5 0.0334(8) 0.0382(9) 0.0390(9) -0.0030(6) 0.0127(7) 0.0007(7)
C51 0.0469(10) 0.0466(10) 0.0527(11) -0.0106(8) 0.0152(8) 0.0039(8)
C52 0.0399(9) 0.0511(10) 0.0443(9) 0.0053(8) 0.0169(7) 0.0001(8)
C6 0.0357(8) 0.0360(8) 0.0385(9) -0.0010(6) 0.0070(7) -0.0031(7)
C7 0.0314(8) 0.0383(9) 0.0343(8) 0.0030(6) 0.0059(6) -0.0020(7)
C71 0.0463(10) 0.0466(10) 0.0340(8) 0.0035(8) 0.0036(7) -0.0038(7)
O1 0.0469(7) 0.0525(7) 0.0414(6) 0.0206(6) 0.0177(5) 0.0117(6)
O2 0.0492(7) 0.0488(7) 0.0388(6) 0.0102(5) 0.0207(5) 0.0083(5)
C11 0.0318(8) 0.0282(7) 0.0360(8) 0.0019(6) 0.0069(6) 0.0010(6)
C12 0.0305(8) 0.0294(8) 0.0336(8) 0.0004(6) 0.0074(6) -0.0015(6)
C13 0.0391(9) 0.0384(9) 0.0324(8) 0.0031(7) 0.0079(7) 0.0017(7)
C14 0.0370(8) 0.0384(9) 0.0389(9) 0.0072(7) 0.0047(7) 0.0039(7)
C15 0.0368(9) 0.0424(9) 0.0507(10) 0.0091(7) 0.0106(7) 0.0021(8)
C16 0.0395(9) 0.0513(10) 0.0539(11) 0.0066(8) 0.0206(8) -0.0022(9)
C17 0.0424(9) 0.0467(10) 0.0446(9) -0.0014(8) 0.0187(8) -0.0007(8)
C18 0.0373(8) 0.0374(9) 0.0397(9) -0.0010(7) 0.0117(7) 0.0028(7)
C19 0.0294(7) 0.0299(7) 0.0373(8) -0.0020(6) 0.0086(6) -0.0010(6)
C110 0.0311(8) 0.0339(8) 0.0398(8) 0.0004(6) 0.0079(6) -0.0029(7)
C111 0.0351(8) 0.0317(8) 0.0366(8) 0.0012(6) 0.0103(7) -0.0016(7)
O3 0.0558(8) 0.0567(8) 0.0439(7) -0.0062(6) 0.0052(6) 0.0125(6)
C31 0.0484(10) 0.0435(10) 0.0400(9) 0.0004(8) 0.0058(7) -0.0043(8)
C32 0.0579(11) 0.0538(11) 0.0409(9) -0.0116(9) 0.0165(8) -0.0085(8)

loop_
_atom_type_symbol
_atom_type_description
_atom_type_scat_dispersion_real
_atom_type_scat_dispersion_imag
_atom_type_scat_source
C C 0.0033 0.0016 'International Tables Vol C Tables 4.2.6.8 and 6.1.1.4'
H H 0.0000 0.0000 'International Tables Vol C Tables 4.2.6.8 and 6.1.1.4'
N N 0.0061 0.0033 'International Tables Vol C Tables 4.2.6.8 and 6.1.1.4'
O O 0.0106 0.0060 'International Tables Vol C Tables 4.2.6.8 and 6.1.1.4'

loop_
_geom_angle_atom_site_label_1
_geom_angle_atom_site_label_2
_geom_angle_atom_site_label_3
_geom_angle_site_symmetry_1
_geom_angle_site_symmetry_3
_geom_angle
_geom_angle_publ_flag
C2 N1 C7 . 3_666 115.40(12) no
C2 N1 H1A . . 108.4 no
C7 N1 H1A 3_666 . 108.4 no
C2 N1 H1B . . 108.4 no
C7 N1 H1B 3_666 . 108.4 no
H1A N1 H1B . . 107.5 no
N1 C2 C3 . . 111.07(13) no
N1 C2 H2A . . 109.4 no
C3 C2 H2A . . 109.4 no
N1 C2 H2B . . 109.4 no
C3 C2 H2B . . 109.4 no
H2A C2 H2B . . 108.0 no
N4 C3 C2 . . 110.36(12) no
N4 C3 H3A . . 109.6 no
C2 C3 H3A . . 109.6 no
N4 C3 H3B . . 109.6 no
C2 C3 H3B . . 109.6 no
H3A C3 H3B . . 108.1 no
C3 N4 C5 . . 116.74(11) no
C3 N4 H4 . . 108.1 no
C5 N4 H4 . . 108.1 no
N4 C5 C52 . . 108.86(13) no
N4 C5 C6 . . 107.32(12) no
C52 C5 C6 . . 110.56(13) no
N4 C5 C51 . . 112.34(13) no
C52 C5 C51 . . 109.90(13) no
C6 C5 C51 . . 107.84(13) no
C5 C51 H51A . . 109.5 no
C5 C51 H51B . . 109.5 no
H51A C51 H51B . . 109.5 no
C5 C51 H51C . . 109.5 no
H51A C51 H51C . . 109.5 no
H51B C51 H51C . . 109.5 no
C5 C52 H52A . . 109.5 no
C5 C52 H52B . . 109.5 no
H52A C52 H52B . . 109.5 no
C5 C52 H52C . . 109.5 no
H52A C52 H52C . . 109.5 no
H52B C52 H52C . . 109.5 no
C7 C6 C5 . . 118.01(13) no
C7 C6 H6A . . 107.8 no
C5 C6 H6A . . 107.8 no
C7 C6 H6B . . 107.8 no
C5 C6 H6B . . 107.8 no
H6A C6 H6B . . 107.1 no
N1 C7 C71 3_666 . 110.27(12) no
N1 C7 C6 3_666 . 109.38(12) no
C71 C7 C6 . . 111.17(13) no
N1 C7 H7 3_666 . 108.7 no
C71 C7 H7 . . 108.7 no
C6 C7 H7 . . 108.7 no
C7 C71 H71A . . 109.5 no
C7 C71 H71B . . 109.5 no
H71A C71 H71B . . 109.5 no
C7 C71 H71C . . 109.5 no
H71A C71 H71C . . 109.5 no
H71B C71 H71C . . 109.5 no
C12 C11 C19 . . 121.69(14) no
C12 C11 H11 . . 119.2 no
C19 C11 H11 . . 119.2 no
C11 C12 C13 . . 119.26(13) no
C11 C12 C111 . . 119.48(13) no
C13 C12 C111 . . 121.23(13) no
C14 C13 C12 . . 120.43(14) no
C14 C13 H13 . . 119.8 no
C12 C13 H13 . . 119.8 no
C13 C14 C110 . . 121.18(15) no
C13 C14 H14 . . 119.4 no
C110 C14 H14 . . 119.4 no
C16 C15 C110 . . 120.70(16) no
C16 C15 H15 . . 119.7 no
C110 C15 H15 . . 119.7 no
C15 C16 C17 . . 120.71(15) no
C15 C16 H16 . . 119.6 no
C17 C16 H16 . . 119.6 no
C18 C17 C16 . . 120.40(16) no
C18 C17 H17 . . 119.8 no
C16 C17 H17 . . 119.8 no
C17 C18 C19 . . 120.22(15) no
C17 C18 H18 . . 119.9 no
C19 C18 H18 . . 119.9 no
C11 C19 C110 . . 118.85(14) no
C11 C19 C18 . . 121.76(14) no
C110 C19 C18 . . 119.34(14) no
C14 C110 C15 . . 122.81(15) no
C14 C110 C19 . . 118.59(13) no
C15 C110 C19 . . 118.59(14) no
O2 C111 O1 . . 124.89(14) no
O2 C111 C12 . . 119.51(14) no
O1 C111 C12 . . 115.60(13) no
C31 O3 H3 . . 109.5 no
O3 C31 C32 . . 109.68(14) no
O3 C31 H31A . . 109.7 no
C32 C31 H31A . . 109.7 no
O3 C31 H31B . . 109.7 no
C32 C31 H31B . . 109.7 no
H31A C31 H31B . . 108.2 no
C31 C32 H32A . . 109.5 no
C31 C32 H32B . . 109.5 no
H32A C32 H32B . . 109.5 no
C31 C32 H32C . . 109.5 no
H32A C32 H32C . . 109.5 no
H32B C32 H32C . . 109.5 no

loop_
_geom_bond_atom_site_label_1
_geom_bond_atom_site_label_2
_geom_bond_site_symmetry_2
_geom_bond_distance
_geom_bond_publ_flag
N1 C2 . 1.487(2) y
N1 C7 3_666 1.501(2) y
N1 H1A . 0.92 no
N1 H1B . 0.92 no
C2 C3 . 1.508(2) no
C2 H2A . 0.99 no
C2 H2B . 0.99 no
N4 C3 . 1.465(2) y
C3 H3A . 0.99 no
C3 H3B . 0.99 no
N4 C5 . 1.495(2) y
N4 H4 . 0.92 no
C5 C52 . 1.536(2) no
C5 C6 . 1.539(2) no
C5 C51 . 1.540(2) no
C51 H51A . 0.98 no
C51 H51B . 0.98 no
C51 H51C . 0.98 no
C52 H52A . 0.98 no
C52 H52B . 0.98 no
C52 H52C . 0.98 no
C6 C7 . 1.526(2) no
C6 H6A . 0.99 no
C6 H6B . 0.99 no
C7 C71 . 1.524(2) no
C7 H7 . 1.00 no
C71 H71A . 0.98 no
C71 H71B . 0.98 no
C71 H71C . 0.98 no
O1 C111 . 1.2602(19) no
O2 C111 . 1.2538(18) no
C11 C12 . 1.370(2) no
C11 C19 . 1.419(2) no
C11 H11 . 0.95 no
C12 C13 . 1.418(2) no
C12 C111 . 1.515(2) no
C13 C14 . 1.373(2) no
C13 H13 . 0.95 no
C14 C110 . 1.417(2) no
C14 H14 . 0.95 no
C15 C16 . 1.364(2) no
C15 C110 . 1.419(2) no
C15 H15 . 0.95 no
C16 C17 . 1.409(2) no
C16 H16 . 0.95 no
C17 C18 . 1.368(2) no
C17 H17 . 0.95 no
C18 C19 . 1.423(2) no
C18 H18 . 0.95 no
C19 C110 . 1.421(2) no
O3 C31 . 1.421(2) no
O3 H3 . 0.84 no
C31 C32 . 1.494(2) no
C31 H31A . 0.99 no
C31 H31B . 0.99 no
C32 H32A . 0.98 no
C32 H32B . 0.98 no
C32 H32C . 0.98 no

loop_
_geom_hbond_atom_site_label_D
_geom_hbond_atom_site_label_H
_geom_hbond_atom_site_label_A
_geom_hbond_site_symmetry_A
_geom_hbond_distance_DH
_geom_hbond_distance_HA
_geom_hbond_distance_DA
_geom_hbond_angle_DHA
_geom_hbond_publ_flag
N1 H1B N4 3_666 0.92 2.04 2.791(2) 138 y
N1 H1A O1 . 0.92 1.70 2.624(2) 178 y
N4 H4 O2 3_666 0.92 2.30 3.136(2) 151 y
O3 H3 O2 . 0.84 1.90 2.728(2) 171 y
C7 H7 Cg2 4_575 1.00 2.94 3.785(2) 143 y

loop_
_geom_torsion_atom_site_label_1
_geom_torsion_atom_site_label_2
_geom_torsion_atom_site_label_3
_geom_torsion_atom_site_label_4
_geom_torsion_site_symmetry_1
_geom_torsion_site_symmetry_3
_geom_torsion_site_symmetry_4
_geom_torsion
_geom_torsion_publ_flag
N1 C2 C3 N4 . . . 62.09(16) y
C2 C3 N4 C5 . . . -174.22(13) y
C3 N4 C5 C6 . . . -170.12(13) y
N4 C5 C6 C7 . . . -69.22(17) y
C5 C6 C7 N1 . . 3_666 56.87(17) y
C6 C7 N1 C2 . 3_666 3_666 -163.05(12) y
C7 N1 C2 C3 3_666 . . 172.03(12) y
C3 N4 C5 C52 . . . 70.19(16) no
C3 N4 C5 C51 . . . -51.76(18) no
C52 C5 C6 C7 . . . 49.37(18) no
C51 C5 C6 C7 . . . 169.54(14) no
C5 C6 C7 C71 . . . 178.87(13) no
C19 C11 C12 C13 . . . -0.9(2) no
C19 C11 C12 C111 . . . 177.33(14) no
C11 C12 C13 C14 . . . 0.1(2) no
C111 C12 C13 C14 . . . -178.13(15) no
C12 C13 C14 C110 . . . 0.6(2) no
C110 C15 C16 C17 . . . -1.5(3) no
C15 C16 C17 C18 . . . -0.1(3) no
C16 C17 C18 C19 . . . 0.8(3) no
C12 C11 C19 C110 . . . 1.1(2) no
C12 C11 C19 C18 . . . -176.40(14) no
C17 C18 C19 C11 . . . 177.53(15) no
C17 C18 C19 C110 . . . 0.1(2) no
C13 C14 C110 C15 . . . 178.26(16) no
C13 C14 C110 C19 . . . -0.4(2) no
C16 C15 C110 C14 . . . -176.37(16) no
C16 C15 C110 C19 . . . 2.3(3) no
C11 C19 C110 C14 . . . -0.4(2) no
C18 C19 C110 C14 . . . 177.16(14) no
C11 C19 C110 C15 . . . -179.13(14) no
C18 C19 C110 C15 . . . -1.6(2) no
C11 C12 C111 O2 . . . 178.54(14) no
C13 C12 C111 O2 . . . -3.3(2) no
C11 C12 C111 O1 . . . -2.1(2) no
C13 C12 C111 O1 . . . 176.06(14) no
